data_4303075
loop_
_publ_author_name
'Andrew L. Johnson'
'Alexander M. Willcocks'
'Stephen P. Richards'

_publ_contact_author_address
;
Department of Chemistry,
University of Bath.
Claverton Down.
Bath.
BA2 7AY
United Kingdon
;
_publ_contact_author_email a.l.johnson@bath.ac.uk
_publ_contact_author_fax '+44 (0) 1225 386231'
_publ_contact_author_name 'Dr. Andrew L. Johnson'
_publ_contact_author_phone '+44 (0) 1225 384467'
_publ_section_title
;
Synthesis and Structures of Group 11 Metal Triazenide Complexes: Ligand
Supported Metallophilic Interactions
;
_journal_name_full 'Inorganic Chemistry'
_journal_page_first 8613
_journal_page_last 8622
_journal_paper_doi 10.1021/ic901051f
_journal_volume 48
_journal_year 2009
_chemical_formula_sum 'C62 H84 Au2 N6'
_chemical_formula_weight 1307.29
_chemical_name_systematic
; 
 ? 
;
_space_group_IT_number 14
_symmetry_cell_setting monoclinic
_symmetry_space_group_name_Hall '-P 2ybc'
_symmetry_space_group_name_H-M 'P 1 21/c 1'
_atom_sites_solution_hydrogens geom
_atom_sites_solution_primary direct
_atom_sites_solution_secondary difmap
_audit_creation_method SHELXL-97
_cell_angle_alpha 90.00
_cell_angle_beta 102.6100(10)
_cell_angle_gamma 90.00
_cell_formula_units_Z 2
_cell_length_a 12.9430(2)
_cell_length_b 10.0730(2)
_cell_length_c 22.5260(5)
_cell_measurement_reflns_used 44149
_cell_measurement_temperature 150(2)
_cell_measurement_theta_max 27.48
_cell_measurement_theta_min 8.17
_cell_volume 2865.98(10)
_computing_cell_refinement 'HKL Scalepack (Otwinowski & Minor 1997)'
_computing_data_collection 'Kappa CCD'
_computing_data_reduction 'Denzo and Scalepak (Otwinowski & Minor, 1997)'
_computing_molecular_graphics 'ORTEP 3 for Windows (Farrugia, 1997)'
_computing_publication_material 'SHELXL-97 (Sheldrick, 1997)'
_computing_structure_refinement 'SHELXL-97 (Sheldrick, 1997)'
_computing_structure_solution 'SHELXS-86 (Sheldrick, 1986)'
_diffrn_ambient_temperature 150(2)
_diffrn_measured_fraction_theta_full 0.969
_diffrn_measured_fraction_theta_max 0.969
_diffrn_measurement_device_type 'Bruker Kappa CCD Diffractometer'
_diffrn_measurement_method 'omega and phi scans'
_diffrn_radiation_monochromator graphite
_diffrn_radiation_source 'fine-focus sealed tube'
_diffrn_radiation_type MoK\a
_diffrn_radiation_wavelength 0.71073
_diffrn_reflns_av_R_equivalents 0.1134
_diffrn_reflns_av_sigmaI/netI 0.0554
_diffrn_reflns_limit_h_max 16
_diffrn_reflns_limit_h_min -16
_diffrn_reflns_limit_k_max 13
_diffrn_reflns_limit_k_min -13
_diffrn_reflns_limit_l_max 29
_diffrn_reflns_limit_l_min -29
_diffrn_reflns_number 44149
_diffrn_reflns_theta_full 27.48
_diffrn_reflns_theta_max 27.48
_diffrn_reflns_theta_min 8.17
_diffrn_standards_decay_% 0
_diffrn_standards_interval_count 0
_diffrn_standards_interval_time 0
_diffrn_standards_number 0
_exptl_absorpt_coefficient_mu 5.156
_exptl_absorpt_correction_T_max 0.6266
_exptl_absorpt_correction_T_min 0.4253
_exptl_absorpt_correction_type multi-scan
_exptl_absorpt_process_details 'SORTAV (Blessing, 1995)'
_exptl_crystal_colour Yellow
_exptl_crystal_density_diffrn 1.515
_exptl_crystal_density_method 'not measured'
_exptl_crystal_description Block
_exptl_crystal_F_000 1312
_exptl_crystal_size_max 0.20
_exptl_crystal_size_mid 0.17
_exptl_crystal_size_min 0.10
_refine_diff_density_max 4.751
_refine_diff_density_min -4.512
_refine_diff_density_rms 0.220
_refine_ls_extinction_method none
_refine_ls_goodness_of_fit_ref 1.153
_refine_ls_hydrogen_treatment constr
_refine_ls_matrix_type full
_refine_ls_number_parameters 325
_refine_ls_number_reflns 6356
_refine_ls_number_restraints 0
_refine_ls_restrained_S_all 1.153
_refine_ls_R_factor_all 0.0668
_refine_ls_R_factor_gt 0.0504
_refine_ls_shift/su_max 0.002
_refine_ls_shift/su_mean 0.000
_refine_ls_structure_factor_coef Fsqd
_refine_ls_weighting_details 'calc w=1/[\s^2^(Fo^2^)+(0.0810P)^2^+3.2686P] where P=(Fo^2^+2Fc^2^)/3'
_refine_ls_weighting_scheme calc
_refine_ls_wR_factor_gt 0.1220
_refine_ls_wR_factor_ref 0.1398
_reflns_number_gt 5154
_reflns_number_total 6356
_reflns_threshold_expression >2sigma(I)
_cod_data_source_file ic901051f_si_001_3.cif
_cod_data_source_block AuL2:2Tol
_cod_depositor_comments
;
The following automatic conversions were performed:
'_symmetry_cell_setting' value 'Monoclinic' changed to 'monoclinic'
according to '/home/saulius/struct/CIF-dictionaries/cif_core.dic'
dictionary named 'cif_core.dic' version 2.4.1 from
2010-06-29.

'_exptl_absorpt_correction_type' value 'Multi-scan' changed
to 'multi-scan' according to
'/home/saulius/struct/CIF-dictionaries/cif_core.dic' dictionary named
'cif_core.dic' version 2.4.1 from
2010-06-29.

'_refine_ls_hydrogen_treatment' value 'Constr' changed to
'constr' according to '/home/saulius/struct/CIF-dictionaries/cif_core.dic'
dictionary named 'cif_core.dic' version 2.4.1 from 2010-06-29.

Automatic conversion script
Id: cif_fix_enum 1527 2010-12-29 10:47:43Z saulius 
;
_cod_database_code 4303075

loop_
_symmetry_equiv_pos_as_xyz
'x, y, z'
'-x, y+1/2, -z+1/2'
'-x, -y, -z'
'x, -y-1/2, z-1/2'

loop_
_atom_site_label
_atom_site_type_symbol
_atom_site_fract_x
_atom_site_fract_y
_atom_site_fract_z
_atom_site_U_iso_or_equiv
_atom_site_adp_type
_atom_site_occupancy
_atom_site_symmetry_multiplicity
_atom_site_calc_flag
_atom_site_refinement_flags
_atom_site_disorder_assembly
_atom_site_disorder_group
Au1 Au 0.097702(15) 0.54063(2) 0.526301(9) 0.02599(12) Uani 1 1 d . . .
N1 N 0.1030(4) 0.5983(5) 0.4399(2) 0.0279(10) Uani 1 1 d . . .
N2 N 0.0274(4) 0.5847(5) 0.3913(2) 0.0260(10) Uani 1 1 d . . .
N3 N -0.0617(4) 0.5314(5) 0.3959(2) 0.0267(10) Uani 1 1 d . . .
C1 C 0.1984(5) 0.6557(6) 0.4261(3) 0.0295(12) Uani 1 1 d . . .
C2 C 0.2752(5) 0.5729(7) 0.4114(3) 0.0335(13) Uani 1 1 d . . .
C3 C 0.3674(5) 0.6296(7) 0.4011(3) 0.0379(14) Uani 1 1 d . . .
H3 H 0.4205 0.5747 0.3908 0.045 Uiso 1 1 calc R . .
C4 C 0.3824(5) 0.7653(7) 0.4057(3) 0.0377(14) Uani 1 1 d . . .
H4 H 0.4459 0.8033 0.3987 0.045 Uiso 1 1 calc R . .
C5 C 0.3059(5) 0.8455(7) 0.4203(3) 0.0359(14) Uani 1 1 d . . .
H5 H 0.3176 0.9386 0.4235 0.043 Uiso 1 1 calc R . .
C6 C 0.2116(5) 0.7940(7) 0.4306(3) 0.0317(12) Uani 1 1 d . . .
C7 C 0.1290(5) 0.8845(7) 0.4482(3) 0.0346(13) Uani 1 1 d . . .
H7 H 0.0588 0.8390 0.4364 0.042 Uiso 1 1 calc R . .
C8 C 0.1198(8) 1.0179(9) 0.4157(5) 0.057(2) Uani 1 1 d . . .
H8A H 0.1874 1.0652 0.4269 0.086 Uiso 1 1 calc R . .
H8B H 0.0641 1.0709 0.4276 0.086 Uiso 1 1 calc R . .
H8C H 0.1020 1.0034 0.3716 0.086 Uiso 1 1 calc R . .
C9 C 0.1534(7) 0.9045(10) 0.5179(4) 0.055(2) Uani 1 1 d . . .
H9A H 0.1539 0.8182 0.5380 0.082 Uiso 1 1 calc R . .
H9B H 0.0990 0.9613 0.5289 0.082 Uiso 1 1 calc R . .
H9C H 0.2229 0.9468 0.5310 0.082 Uiso 1 1 calc R . .
C10 C 0.2610(6) 0.4211(8) 0.4095(4) 0.0414(16) Uani 1 1 d . . .
H10 H 0.1837 0.4014 0.4031 0.050 Uiso 1 1 calc R . .
C11 C 0.3026(6) 0.3560(8) 0.3576(4) 0.0468(17) Uani 1 1 d . . .
H11A H 0.3795 0.3678 0.3649 0.070 Uiso 1 1 calc R . .
H11B H 0.2691 0.3977 0.3189 0.070 Uiso 1 1 calc R . .
H11C H 0.2858 0.2611 0.3560 0.070 Uiso 1 1 calc R . .
C12 C 0.3166(7) 0.3630(8) 0.4711(4) 0.0504(18) Uani 1 1 d . . .
H12A H 0.3087 0.2663 0.4701 0.076 Uiso 1 1 calc R . .
H12B H 0.2846 0.3997 0.5032 0.076 Uiso 1 1 calc R . .
H12C H 0.3919 0.3860 0.4794 0.076 Uiso 1 1 calc R . .
C13 C -0.1346(5) 0.5269(6) 0.3374(3) 0.0262(12) Uani 1 1 d . . .
C14 C -0.1275(5) 0.4237(6) 0.2962(3) 0.0302(12) Uani 1 1 d . . .
C15 C -0.1963(5) 0.4274(7) 0.2395(3) 0.0337(13) Uani 1 1 d . . .
H15 H -0.1913 0.3612 0.2102 0.040 Uiso 1 1 calc R . .
C16 C -0.2722(5) 0.5262(6) 0.2250(3) 0.0336(14) Uani 1 1 d . . .
H16 H -0.3180 0.5273 0.1858 0.040 Uiso 1 1 calc R . .
C17 C -0.2819(5) 0.6225(7) 0.2665(3) 0.0337(13) Uani 1 1 d . . .
H17 H -0.3352 0.6884 0.2562 0.040 Uiso 1 1 calc R . .
C18 C -0.2136(4) 0.6241(6) 0.3241(3) 0.0289(12) Uani 1 1 d . . .
C19 C -0.0496(5) 0.3097(6) 0.3110(3) 0.0332(13) Uani 1 1 d . . .
H19 H -0.0108 0.3198 0.3543 0.040 Uiso 1 1 calc R . .
C20 C 0.0314(6) 0.3121(9) 0.2716(4) 0.055(2) Uani 1 1 d . . .
H20A H -0.0043 0.2988 0.2289 0.083 Uiso 1 1 calc R . .
H20B H 0.0831 0.2409 0.2843 0.083 Uiso 1 1 calc R . .
H20C H 0.0678 0.3980 0.2760 0.083 Uiso 1 1 calc R . .
C21 C -0.1086(7) 0.1772(8) 0.3053(5) 0.058(2) Uani 1 1 d . . .
H21A H -0.1424 0.1612 0.2626 0.086 Uiso 1 1 calc R . .
H21B H -0.1629 0.1800 0.3296 0.086 Uiso 1 1 calc R . .
H21C H -0.0585 0.1055 0.3201 0.086 Uiso 1 1 calc R . .
C22 C -0.2224(5) 0.7350(6) 0.3688(3) 0.0333(13) Uani 1 1 d . . .
H22 H -0.1810 0.7087 0.4099 0.040 Uiso 1 1 calc R . .
C23 C -0.1741(6) 0.8620(7) 0.3495(3) 0.0443(16) Uani 1 1 d . . .
H23A H -0.0989 0.8474 0.3505 0.066 Uiso 1 1 calc R . .
H23B H -0.1816 0.9340 0.3776 0.066 Uiso 1 1 calc R . .
H23C H -0.2110 0.8862 0.3082 0.066 Uiso 1 1 calc R . .
C24 C -0.3371(6) 0.7604(7) 0.3731(3) 0.0417(15) Uani 1 1 d . . .
H24A H -0.3778 0.7919 0.3337 0.063 Uiso 1 1 calc R . .
H24B H -0.3387 0.8278 0.4043 0.063 Uiso 1 1 calc R . .
H24C H -0.3684 0.6778 0.3841 0.063 Uiso 1 1 calc R . .
C1S C 0.4192(6) 0.8297(8) 0.6826(4) 0.0469(17) Uani 1 1 d . . .
C2S C 0.3788(6) 0.7027(9) 0.6676(4) 0.055(2) Uani 1 1 d . . .
H2S H 0.3538 0.6519 0.6972 0.066 Uiso 1 1 calc R . .
C3S C 0.3744(6) 0.6494(8) 0.6101(5) 0.056(2) Uani 1 1 d . . .
H3S H 0.3469 0.5626 0.6011 0.067 Uiso 1 1 calc R . .
C4S C 0.4083(6) 0.7182(9) 0.5678(4) 0.0538(19) Uani 1 1 d . . .
H4S H 0.4040 0.6815 0.5284 0.065 Uiso 1 1 calc R . .
C5S C 0.4504(6) 0.8452(9) 0.5816(4) 0.055(2) Uani 1 1 d . . .
H5S H 0.4757 0.8946 0.5518 0.066 Uiso 1 1 calc R . .
C6S C 0.4554(5) 0.8987(7) 0.6381(4) 0.0466(17) Uani 1 1 d . . .
H6S H 0.4842 0.9850 0.6469 0.056 Uiso 1 1 calc R . .
C7S C 0.4203(8) 0.8915(14) 0.7436(5) 0.076(3) Uani 1 1 d . . .
H7S1 H 0.4846 0.9448 0.7565 0.114 Uiso 1 1 calc R . .
H7S2 H 0.4189 0.8214 0.7736 0.114 Uiso 1 1 calc R . .
H7S3 H 0.3580 0.9485 0.7405 0.114 Uiso 1 1 calc R . .

loop_
_atom_site_aniso_label
_atom_site_aniso_U_11
_atom_site_aniso_U_22
_atom_site_aniso_U_33
_atom_site_aniso_U_23
_atom_site_aniso_U_13
_atom_site_aniso_U_12
Au1 0.02633(16) 0.03454(17) 0.01729(16) 0.00080(8) 0.00517(9) -0.00268(8)
N1 0.026(2) 0.037(3) 0.022(2) 0.002(2) 0.0081(18) -0.003(2)
N2 0.028(2) 0.032(2) 0.018(2) 0.0004(19) 0.0061(18) 0.001(2)
N3 0.027(2) 0.034(3) 0.020(2) 0.0017(19) 0.0067(19) -0.0014(19)
C1 0.029(3) 0.040(3) 0.018(3) 0.003(2) 0.004(2) -0.003(2)
C2 0.029(3) 0.042(3) 0.030(3) -0.001(3) 0.007(2) -0.002(3)
C3 0.031(3) 0.050(4) 0.034(3) 0.000(3) 0.011(2) -0.001(3)
C4 0.033(3) 0.051(4) 0.030(3) 0.007(3) 0.010(2) -0.003(3)
C5 0.035(3) 0.045(4) 0.027(3) 0.003(3) 0.006(2) -0.007(3)
C6 0.032(3) 0.040(3) 0.022(3) 0.004(2) 0.004(2) 0.000(3)
C7 0.035(3) 0.037(3) 0.033(3) 0.001(3) 0.008(2) -0.003(3)
C8 0.061(5) 0.049(4) 0.070(6) 0.007(4) 0.031(5) 0.009(4)
C9 0.056(5) 0.077(6) 0.033(4) -0.011(4) 0.011(3) 0.014(4)
C10 0.036(3) 0.043(4) 0.049(4) -0.008(3) 0.018(3) -0.003(3)
C11 0.041(4) 0.057(4) 0.042(4) -0.014(3) 0.008(3) 0.000(3)
C12 0.068(5) 0.039(4) 0.044(4) 0.000(3) 0.013(4) -0.002(4)
C13 0.031(3) 0.032(3) 0.017(3) 0.003(2) 0.008(2) -0.004(2)
C14 0.031(3) 0.036(3) 0.023(3) 0.003(2) 0.008(2) -0.003(2)
C15 0.042(3) 0.034(3) 0.024(3) -0.004(2) 0.005(3) -0.003(3)
C16 0.035(3) 0.042(4) 0.022(3) 0.003(2) 0.002(2) -0.008(3)
C17 0.032(3) 0.038(3) 0.029(3) 0.002(3) 0.004(2) 0.004(3)
C18 0.030(3) 0.034(3) 0.023(3) 0.003(2) 0.006(2) -0.002(2)
C19 0.035(3) 0.033(3) 0.031(3) -0.004(3) 0.005(2) 0.000(3)
C20 0.047(4) 0.067(5) 0.057(5) 0.006(4) 0.024(4) 0.010(4)
C21 0.057(5) 0.035(4) 0.077(6) 0.003(4) 0.006(4) 0.007(3)
C22 0.033(3) 0.035(3) 0.031(3) -0.001(3) 0.007(2) 0.005(2)
C23 0.056(4) 0.041(4) 0.038(4) -0.011(3) 0.015(3) -0.012(3)
C24 0.043(4) 0.040(4) 0.043(4) 0.002(3) 0.012(3) 0.012(3)
C1S 0.038(4) 0.061(5) 0.042(4) -0.003(3) 0.008(3) 0.013(3)
C2S 0.041(4) 0.066(5) 0.062(5) 0.017(4) 0.019(4) -0.005(4)
C3S 0.045(4) 0.048(4) 0.076(6) -0.003(4) 0.013(4) -0.006(3)
C4S 0.045(4) 0.072(5) 0.039(4) -0.005(4) -0.001(3) 0.007(4)
C5S 0.047(4) 0.068(5) 0.049(5) 0.023(4) 0.006(3) 0.002(4)
C6S 0.036(3) 0.037(4) 0.061(5) 0.002(3) -0.002(3) 0.002(3)
C7S 0.051(5) 0.124(9) 0.051(5) -0.019(6) 0.007(4) 0.025(6)

loop_
_atom_type_symbol
_atom_type_description
_atom_type_scat_dispersion_real
_atom_type_scat_dispersion_imag
_atom_type_scat_source
C C 0.0033 0.0016 'International Tables Vol C Tables 4.2.6.8 and 6.1.1.4'
H H 0.0000 0.0000 'International Tables Vol C Tables 4.2.6.8 and 6.1.1.4'
Au Au -2.0133 8.8022 'International Tables Vol C Tables 4.2.6.8 and 6.1.1.4'
N N 0.0061 0.0033 'International Tables Vol C Tables 4.2.6.8 and 6.1.1.4'

loop_
_geom_angle_atom_site_label_1
_geom_angle_atom_site_label_2
_geom_angle_atom_site_label_3
_geom_angle
_geom_angle_site_symmetry_1
_geom_angle_site_symmetry_3
_geom_angle_publ_flag
N3 Au1 N1 168.0(2) 3_566 . ?
N3 Au1 Au1 84.32(14) 3_566 3_566 ?
N1 Au1 Au1 83.71(13) . 3_566 ?
N2 N1 C1 112.2(5) . . ?
N2 N1 Au1 126.4(4) . . ?
C1 N1 Au1 121.4(4) . . ?
N3 N2 N1 119.5(5) . . ?
N2 N3 C13 110.8(5) . . ?
N2 N3 Au1 126.1(4) . 3_566 ?
C13 N3 Au1 123.1(4) . 3_566 ?
C2 C1 C6 121.9(6) . . ?
C2 C1 N1 119.7(6) . . ?
C6 C1 N1 118.3(5) . . ?
C3 C2 C1 118.6(6) . . ?
C3 C2 C10 120.4(6) . . ?
C1 C2 C10 121.0(6) . . ?
C4 C3 C2 120.4(6) . . ?
C4 C3 H3 119.8 . . ?
C2 C3 H3 119.8 . . ?
C5 C4 C3 120.2(6) . . ?
C5 C4 H4 119.9 . . ?
C3 C4 H4 119.9 . . ?
C4 C5 C6 121.7(6) . . ?
C4 C5 H5 119.1 . . ?
C6 C5 H5 119.1 . . ?
C5 C6 C1 117.1(6) . . ?
C5 C6 C7 120.8(6) . . ?
C1 C6 C7 122.1(5) . . ?
C6 C7 C8 112.8(6) . . ?
C6 C7 C9 110.1(5) . . ?
C8 C7 C9 110.5(7) . . ?
C6 C7 H7 107.7 . . ?
C8 C7 H7 107.7 . . ?
C9 C7 H7 107.7 . . ?
C7 C8 H8A 109.5 . . ?
C7 C8 H8B 109.5 . . ?
H8A C8 H8B 109.5 . . ?
C7 C8 H8C 109.5 . . ?
H8A C8 H8C 109.5 . . ?
H8B C8 H8C 109.5 . . ?
C7 C9 H9A 109.5 . . ?
C7 C9 H9B 109.5 . . ?
H9A C9 H9B 109.5 . . ?
C7 C9 H9C 109.5 . . ?
H9A C9 H9C 109.5 . . ?
H9B C9 H9C 109.5 . . ?
C12 C10 C11 110.6(6) . . ?
C12 C10 C2 108.9(6) . . ?
C11 C10 C2 112.7(6) . . ?
C12 C10 H10 108.1 . . ?
C11 C10 H10 108.1 . . ?
C2 C10 H10 108.1 . . ?
C10 C11 H11A 109.5 . . ?
C10 C11 H11B 109.5 . . ?
H11A C11 H11B 109.5 . . ?
C10 C11 H11C 109.5 . . ?
H11A C11 H11C 109.5 . . ?
H11B C11 H11C 109.5 . . ?
C10 C12 H12A 109.5 . . ?
C10 C12 H12B 109.5 . . ?
H12A C12 H12B 109.5 . . ?
C10 C12 H12C 109.5 . . ?
H12A C12 H12C 109.5 . . ?
H12B C12 H12C 109.5 . . ?
C18 C13 C14 121.6(6) . . ?
C18 C13 N3 118.4(5) . . ?
C14 C13 N3 120.0(5) . . ?
C15 C14 C13 117.7(6) . . ?
C15 C14 C19 119.0(6) . . ?
C13 C14 C19 123.3(5) . . ?
C16 C15 C14 121.1(6) . . ?
C16 C15 H15 119.5 . . ?
C14 C15 H15 119.5 . . ?
C17 C16 C15 120.7(6) . . ?
C17 C16 H16 119.6 . . ?
C15 C16 H16 119.6 . . ?
C16 C17 C18 120.5(6) . . ?
C16 C17 H17 119.8 . . ?
C18 C17 H17 119.8 . . ?
C13 C18 C17 118.3(6) . . ?
C13 C18 C22 121.8(5) . . ?
C17 C18 C22 119.8(5) . . ?
C20 C19 C14 111.8(6) . . ?
C20 C19 C21 111.2(7) . . ?
C14 C19 C21 110.3(5) . . ?
C20 C19 H19 107.8 . . ?
C14 C19 H19 107.8 . . ?
C21 C19 H19 107.8 . . ?
C19 C20 H20A 109.5 . . ?
C19 C20 H20B 109.5 . . ?
H20A C20 H20B 109.5 . . ?
C19 C20 H20C 109.5 . . ?
H20A C20 H20C 109.5 . . ?
H20B C20 H20C 109.5 . . ?
C19 C21 H21A 109.5 . . ?
C19 C21 H21B 109.5 . . ?
H21A C21 H21B 109.5 . . ?
C19 C21 H21C 109.5 . . ?
H21A C21 H21C 109.5 . . ?
H21B C21 H21C 109.5 . . ?
C18 C22 C23 109.4(5) . . ?
C18 C22 C24 112.2(5) . . ?
C23 C22 C24 109.9(6) . . ?
C18 C22 H22 108.4 . . ?
C23 C22 H22 108.4 . . ?
C24 C22 H22 108.4 . . ?
C22 C23 H23A 109.5 . . ?
C22 C23 H23B 109.5 . . ?
H23A C23 H23B 109.5 . . ?
C22 C23 H23C 109.5 . . ?
H23A C23 H23C 109.5 . . ?
H23B C23 H23C 109.5 . . ?
C22 C24 H24A 109.5 . . ?
C22 C24 H24B 109.5 . . ?
H24A C24 H24B 109.5 . . ?
C22 C24 H24C 109.5 . . ?
H24A C24 H24C 109.5 . . ?
H24B C24 H24C 109.5 . . ?
C6S C1S C2S 117.1(7) . . ?
C6S C1S C7S 121.1(9) . . ?
C2S C1S C7S 121.8(9) . . ?
C3S C2S C1S 121.0(8) . . ?
C3S C2S H2S 119.5 . . ?
C1S C2S H2S 119.5 . . ?
C4S C3S C2S 120.9(8) . . ?
C4S C3S H3S 119.5 . . ?
C2S C3S H3S 119.5 . . ?
C3S C4S C5S 119.3(8) . . ?
C3S C4S H4S 120.3 . . ?
C5S C4S H4S 120.3 . . ?
C6S C5S C4S 120.3(8) . . ?
C6S C5S H5S 119.9 . . ?
C4S C5S H5S 119.9 . . ?
C5S C6S C1S 121.4(7) . . ?
C5S C6S H6S 119.3 . . ?
C1S C6S H6S 119.3 . . ?
C1S C7S H7S1 109.5 . . ?
C1S C7S H7S2 109.5 . . ?
H7S1 C7S H7S2 109.5 . . ?
C1S C7S H7S3 109.5 . . ?
H7S1 C7S H7S3 109.5 . . ?
H7S2 C7S H7S3 109.5 . . ?

loop_
_geom_bond_atom_site_label_1
_geom_bond_atom_site_label_2
_geom_bond_distance
_geom_bond_site_symmetry_2
_geom_bond_publ_flag
Au1 N3 2.042(5) 3_566 ?
Au1 N1 2.046(5) . ?
Au1 Au1 2.6762(4) 3_566 ?
N1 N2 1.308(7) . ?
N1 C1 1.456(7) . ?
N2 N3 1.297(7) . ?
N3 C13 1.443(8) . ?
N3 Au1 2.042(5) 3_566 ?
C1 C2 1.392(9) . ?
C1 C6 1.404(9) . ?
C2 C3 1.387(9) . ?
C2 C10 1.540(9) . ?
C3 C4 1.382(10) . ?
C3 H3 0.9500 . ?
C4 C5 1.373(10) . ?
C4 H4 0.9500 . ?
C5 C6 1.392(9) . ?
C5 H5 0.9500 . ?
C6 C7 1.522(9) . ?
C7 C8 1.523(11) . ?
C7 C9 1.545(10) . ?
C7 H7 1.0000 . ?
C8 H8A 0.9800 . ?
C8 H8B 0.9800 . ?
C8 H8C 0.9800 . ?
C9 H9A 0.9800 . ?
C9 H9B 0.9800 . ?
C9 H9C 0.9800 . ?
C10 C12 1.532(11) . ?
C10 C11 1.536(10) . ?
C10 H10 1.0000 . ?
C11 H11A 0.9800 . ?
C11 H11B 0.9800 . ?
C11 H11C 0.9800 . ?
C12 H12A 0.9800 . ?
C12 H12B 0.9800 . ?
C12 H12C 0.9800 . ?
C13 C18 1.400(9) . ?
C13 C14 1.411(9) . ?
C14 C15 1.389(9) . ?
C14 C19 1.516(9) . ?
C15 C16 1.386(10) . ?
C15 H15 0.9500 . ?
C16 C17 1.373(10) . ?
C16 H16 0.9500 . ?
C17 C18 1.401(8) . ?
C17 H17 0.9500 . ?
C18 C22 1.524(9) . ?
C19 C20 1.515(10) . ?
C19 C21 1.530(10) . ?
C19 H19 1.0000 . ?
C20 H20A 0.9800 . ?
C20 H20B 0.9800 . ?
C20 H20C 0.9800 . ?
C21 H21A 0.9800 . ?
C21 H21B 0.9800 . ?
C21 H21C 0.9800 . ?
C22 C23 1.527(10) . ?
C22 C24 1.531(9) . ?
C22 H22 1.0000 . ?
C23 H23A 0.9800 . ?
C23 H23B 0.9800 . ?
C23 H23C 0.9800 . ?
C24 H24A 0.9800 . ?
C24 H24B 0.9800 . ?
C24 H24C 0.9800 . ?
C1S C6S 1.381(12) . ?
C1S C2S 1.395(13) . ?
C1S C7S 1.507(12) . ?
C2S C3S 1.392(14) . ?
C2S H2S 0.9500 . ?
C3S C4S 1.329(13) . ?
C3S H3S 0.9500 . ?
C4S C5S 1.399(13) . ?
C4S H4S 0.9500 . ?
C5S C6S 1.370(13) . ?
C5S H5S 0.9500 . ?
C6S H6S 0.9500 . ?
C7S H7S1 0.9800 . ?
C7S H7S2 0.9800 . ?
C7S H7S3 0.9800 . ?

loop_
_geom_torsion_atom_site_label_1
_geom_torsion_atom_site_label_2
_geom_torsion_atom_site_label_3
_geom_torsion_atom_site_label_4
_geom_torsion
_geom_torsion_site_symmetry_1
_geom_torsion_site_symmetry_2
_geom_torsion_site_symmetry_3
_geom_torsion_site_symmetry_4
_geom_torsion_publ_flag
N3 Au1 N1 N2 2.2(13) 3_566 . . . ?
Au1 Au1 N1 N2 0.0(5) 3_566 . . . ?
N3 Au1 N1 C1 -174.9(8) 3_566 . . . ?
Au1 Au1 N1 C1 -177.0(5) 3_566 . . . ?
C1 N1 N2 N3 178.1(5) . . . . ?
Au1 N1 N2 N3 0.8(8) . . . . ?
N1 N2 N3 C13 179.4(5) . . . . ?
N1 N2 N3 Au1 -1.5(8) . . . 3_566 ?
N2 N1 C1 C2 -89.6(7) . . . . ?
Au1 N1 C1 C2 87.8(6) . . . . ?
N2 N1 C1 C6 93.0(6) . . . . ?
Au1 N1 C1 C6 -89.6(6) . . . . ?
C6 C1 C2 C3 0.1(10) . . . . ?
N1 C1 C2 C3 -177.2(6) . . . . ?
C6 C1 C2 C10 177.3(6) . . . . ?
N1 C1 C2 C10 0.0(9) . . . . ?
C1 C2 C3 C4 0.3(10) . . . . ?
C10 C2 C3 C4 -176.9(6) . . . . ?
C2 C3 C4 C5 -0.3(10) . . . . ?
C3 C4 C5 C6 -0.3(10) . . . . ?
C4 C5 C6 C1 0.8(9) . . . . ?
C4 C5 C6 C7 178.6(6) . . . . ?
C2 C1 C6 C5 -0.7(9) . . . . ?
N1 C1 C6 C5 176.7(5) . . . . ?
C2 C1 C6 C7 -178.5(6) . . . . ?
N1 C1 C6 C7 -1.1(8) . . . . ?
C5 C6 C7 C8 37.4(9) . . . . ?
C1 C6 C7 C8 -144.9(7) . . . . ?
C5 C6 C7 C9 -86.6(8) . . . . ?
C1 C6 C7 C9 91.1(8) . . . . ?
C3 C2 C10 C12 82.6(8) . . . . ?
C1 C2 C10 C12 -94.6(7) . . . . ?
C3 C2 C10 C11 -40.6(9) . . . . ?
C1 C2 C10 C11 142.2(6) . . . . ?
N2 N3 C13 C18 -100.1(6) . . . . ?
Au1 N3 C13 C18 80.7(6) 3_566 . . . ?
N2 N3 C13 C14 82.0(7) . . . . ?
Au1 N3 C13 C14 -97.2(6) 3_566 . . . ?
C18 C13 C14 C15 5.1(9) . . . . ?
N3 C13 C14 C15 -177.1(5) . . . . ?
C18 C13 C14 C19 -174.4(5) . . . . ?
N3 C13 C14 C19 3.4(9) . . . . ?
C13 C14 C15 C16 -2.6(9) . . . . ?
C19 C14 C15 C16 177.0(6) . . . . ?
C14 C15 C16 C17 -0.6(10) . . . . ?
C15 C16 C17 C18 1.4(10) . . . . ?
C14 C13 C18 C17 -4.4(8) . . . . ?
N3 C13 C18 C17 177.8(5) . . . . ?
C14 C13 C18 C22 179.3(6) . . . . ?
N3 C13 C18 C22 1.5(8) . . . . ?
C16 C17 C18 C13 1.1(9) . . . . ?
C16 C17 C18 C22 177.5(6) . . . . ?
C15 C14 C19 C20 65.8(8) . . . . ?
C13 C14 C19 C20 -114.7(7) . . . . ?
C15 C14 C19 C21 -58.4(8) . . . . ?
C13 C14 C19 C21 121.1(7) . . . . ?
C13 C18 C22 C23 100.6(7) . . . . ?
C17 C18 C22 C23 -75.6(7) . . . . ?
C13 C18 C22 C24 -137.1(6) . . . . ?
C17 C18 C22 C24 46.6(8) . . . . ?
C6S C1S C2S C3S -0.6(11) . . . . ?
C7S C1S C2S C3S 177.3(8) . . . . ?
C1S C2S C3S C4S -0.3(13) . . . . ?
C2S C3S C4S C5S 1.0(12) . . . . ?
C3S C4S C5S C6S -0.8(12) . . . . ?
C4S C5S C6S C1S -0.1(11) . . . . ?
C2S C1S C6S C5S 0.8(11) . . . . ?
C7S C1S C6S C5S -177.2(7) . . . . ?
